data_7247724
loop_
_publ_author_name
'Madhesiya, Avinash'
'Dash, Sibananda G.'
'Gupta, Princi'
'Akhir, Abdul'
'Saxena, Deepanshi'
'Maitra, Rahul'
'Chopra, Sidharth'
'Thakur, Tejender S.'

_publ_section_title
;
 Development of new multicomponent crystals of the antifungal drug
 tioconazole and the assessment of their biopharmaceutical attributes
;
_journal_issue 48
_journal_name_full CrystEngComm
_journal_page_first 6758
_journal_page_last 6776
_journal_paper_doi 10.1039/D3CE00948C
_journal_volume 25
_journal_year 2023
_chemical_formula_moiety 'C16 H11 Cl3 N2 O S, C16 H13 Cl3 N2 O S, C8 H6 O4'
_chemical_formula_sum 'C40 H30 Cl6 N4 O6 S2'
_chemical_formula_weight 939.50
_chemical_name_common 'Tioconazole-Terepthalic acid cocrystal'
_space_group_crystal_system triclinic
_space_group_IT_number 2
_space_group_name_Hall '-P 1'
_space_group_name_H-M_alt 'P -1'
_atom_sites_solution_hydrogens geom
_atom_sites_solution_primary direct
_atom_sites_solution_secondary direct
_audit_creation_method SHELXL-2018/3
_audit_update_record
;
2023-07-31 deposited with the CCDC.	2023-11-14 downloaded from the CCDC.
;
_cell_angle_alpha 78.507(2)
_cell_angle_beta 83.668(2)
_cell_angle_gamma 85.091(2)
_cell_formula_units_Z 2
_cell_length_a 10.7290(3)
_cell_length_b 12.8274(3)
_cell_length_c 16.0617(5)
_cell_measurement_reflns_used 14208
_cell_measurement_temperature 293(2)
_cell_measurement_theta_max 72.0590
_cell_measurement_theta_min 2.7680
_cell_volume 2148.36(10)
_computing_cell_refinement 'CrysAlisPro 1.171.39.46 (Rigaku OD, 2018)'
_computing_data_reduction 'CrysAlisPro 1.171.39.46 (Rigaku OD, 2018)'
_computing_molecular_graphics 'Ortep for Windows (Farrugia, 2012)'
_computing_publication_material 'WinGX publication routines (Farrugia, 2012)'
_computing_structure_refinement 'SHELXL-2018/3 (Sheldrick, 2018)'
_computing_structure_solution 'SHELXS-2013/1 (Sheldrick, 2008)'
_diffrn_ambient_temperature 293(2)
_diffrn_detector CCD
_diffrn_detector_area_resol_mean 28.5714
_diffrn_measured_fraction_theta_full 0.982
_diffrn_measured_fraction_theta_max 0.959
_diffrn_measurement_details
;
scan:
	Number of images: 120
	           Slice: -130.0000 - -10.0000
	     Image width: 1.0000
	        Exp time: 4.0000
	   Rotation axis: Omega
	           Omega: 0.0000
	           Kappa: -72.0000
	             Phi: 0.0000
	             XTD: 35.0004
	          2theta: -39.6388
scan:
	Number of images: 120
	           Slice: -130.0000 - -10.0000
	     Image width: 1.0000
	        Exp time: 4.0000
	   Rotation axis: Omega
	           Omega: 0.0000
	           Kappa: -72.0000
	             Phi: 70.0000
	             XTD: 35.0004
	          2theta: -39.6388
scan:
	Number of images: 120
	           Slice: -130.0000 - -10.0000
	     Image width: 1.0000
	        Exp time: 4.0000
	   Rotation axis: Omega
	           Omega: 0.0000
	           Kappa: -72.0000
	             Phi: 140.0000
	             XTD: 35.0004
	          2theta: -39.6388
scan:
	Number of images: 120
	           Slice: -130.0000 - -10.0000
	     Image width: 1.0000
	        Exp time: 4.0000
	   Rotation axis: Omega
	           Omega: 0.0000
	           Kappa: -72.0000
	             Phi: 210.0000
	             XTD: 35.0004
	          2theta: -39.6388
scan:
	Number of images: 120
	           Slice: -130.0000 - -10.0000
	     Image width: 1.0000
	        Exp time: 4.0000
	   Rotation axis: Omega
	           Omega: 0.0000
	           Kappa: -72.0000
	             Phi: 280.0000
	             XTD: 35.0004
	          2theta: -39.6388
scan:
	Number of images: 180
	           Slice: -130.0000 - 50.0000
	     Image width: 1.0000
	        Exp time: 4.0000
	   Rotation axis: Omega
	           Omega: 0.0000
	           Kappa: 0.0000
	             Phi: 0.0000
	             XTD: 35.0004
	          2theta: -39.6388
scan:
	Number of images: 120
	           Slice: -100.0000 - 20.0000
	     Image width: 1.0000
	        Exp time: 4.0000
	   Rotation axis: Omega
	           Omega: 0.0000
	           Kappa: 72.0000
	             Phi: 0.0000
	             XTD: 35.0004
	          2theta: -69.6388
scan:
	Number of images: 120
	           Slice: -100.0000 - 20.0000
	     Image width: 1.0000
	        Exp time: 4.0000
	   Rotation axis: Omega
	           Omega: 0.0000
	           Kappa: 72.0000
	             Phi: 70.0000
	             XTD: 35.0004
	          2theta: -69.6388
scan:
	Number of images: 120
	           Slice: -100.0000 - 20.0000
	     Image width: 1.0000
	        Exp time: 4.0000
	   Rotation axis: Omega
	           Omega: 0.0000
	           Kappa: 72.0000
	             Phi: 140.0000
	             XTD: 35.0004
	          2theta: -69.6388
scan:
	Number of images: 120
	           Slice: -100.0000 - 20.0000
	     Image width: 1.0000
	        Exp time: 4.0000
	   Rotation axis: Omega
	           Omega: 0.0000
	           Kappa: 72.0000
	             Phi: 210.0000
	             XTD: 35.0004
	          2theta: -69.6388
scan:
	Number of images: 120
	           Slice: -100.0000 - 20.0000
	     Image width: 1.0000
	        Exp time: 4.0000
	   Rotation axis: Omega
	           Omega: 0.0000
	           Kappa: 72.0000
	             Phi: 280.0000
	             XTD: 35.0004
	          2theta: -69.6388
scan:
	Number of images: 180
	           Slice: -160.0000 - 20.0000
	     Image width: 1.0000
	        Exp time: 4.0000
	   Rotation axis: Omega
	           Omega: 0.0000
	           Kappa: 0.0000
	             Phi: 0.0000
	             XTD: 35.0004
	          2theta: -69.6388
scan:
	Number of images: 120
	           Slice: -190.0000 - -70.0000
	     Image width: 1.0000
	        Exp time: 4.0000
	   Rotation axis: Omega
	           Omega: 0.0000
	           Kappa: -72.0000
	             Phi: 0.0000
	             XTD: 35.0004
	          2theta: -99.6388
scan:
	Number of images: 120
	           Slice: -190.0000 - -70.0000
	     Image width: 1.0000
	        Exp time: 4.0000
	   Rotation axis: Omega
	           Omega: 0.0000
	           Kappa: -72.0000
	             Phi: 70.0000
	             XTD: 35.0004
	          2theta: -99.6388
scan:
	Number of images: 120
	           Slice: -190.0000 - -70.0000
	     Image width: 1.0000
	        Exp time: 4.0000
	   Rotation axis: Omega
	           Omega: 0.0000
	           Kappa: -72.0000
	             Phi: 140.0000
	             XTD: 35.0004
	          2theta: -99.6388
scan:
	Number of images: 120
	           Slice: -190.0000 - -70.0000
	     Image width: 1.0000
	        Exp time: 4.0000
	   Rotation axis: Omega
	           Omega: 0.0000
	           Kappa: -72.0000
	             Phi: 210.0000
	             XTD: 35.0004
	          2theta: -99.6388
scan:
	Number of images: 120
	           Slice: -190.0000 - -70.0000
	     Image width: 1.0000
	        Exp time: 4.0000
	   Rotation axis: Omega
	           Omega: 0.0000
	           Kappa: -72.0000
	             Phi: 280.0000
	             XTD: 35.0004
	          2theta: -99.6388
scan:
	Number of images: 120
	           Slice: -130.0000 - -10.0000
	     Image width: 1.0000
	        Exp time: 4.0000
	   Rotation axis: Omega
	           Omega: 0.0000
	           Kappa: 72.0000
	             Phi: 0.0000
	             XTD: 35.0004
	          2theta: -99.6388
scan:
	Number of images: 120
	           Slice: -130.0000 - -10.0000
	     Image width: 1.0000
	        Exp time: 4.0000
	   Rotation axis: Omega
	           Omega: 0.0000
	           Kappa: 72.0000
	             Phi: 70.0000
	             XTD: 35.0004
	          2theta: -99.6388
scan:
	Number of images: 120
	           Slice: -130.0000 - -10.0000
	     Image width: 1.0000
	        Exp time: 4.0000
	   Rotation axis: Omega
	           Omega: 0.0000
	           Kappa: 72.0000
	             Phi: 140.0000
	             XTD: 35.0004
	          2theta: -99.6388
scan:
	Number of images: 120
	           Slice: -130.0000 - -10.0000
	     Image width: 1.0000
	        Exp time: 4.0000
	   Rotation axis: Omega
	           Omega: 0.0000
	           Kappa: 72.0000
	             Phi: 210.0000
	             XTD: 35.0004
	          2theta: -99.6388
scan:
	Number of images: 120
	           Slice: -130.0000 - -10.0000
	     Image width: 1.0000
	        Exp time: 4.0000
	   Rotation axis: Omega
	           Omega: 0.0000
	           Kappa: 72.0000
	             Phi: 280.0000
	             XTD: 35.0004
	          2theta: -99.6388
scan:
	Number of images: 180
	           Slice: -190.0000 - -10.0000
	     Image width: 1.0000
	        Exp time: 4.0000
	   Rotation axis: Omega
	           Omega: 0.0000
	           Kappa: 0.0000
	             Phi: 0.0000
	             XTD: 35.0004
	          2theta: -99.6388

;
_diffrn_measurement_device
;
AFC12 (Right): Kappa 3 circle
;
_diffrn_measurement_device_type
;
Rigaku Saturn724+ (4x4 bin mode)
;
_diffrn_measurement_method 'profile data from \w-scans'
_diffrn_measurement_specimen_support Loop
_diffrn_radiation_monochromator Confocal
_diffrn_radiation_type CuK\a
_diffrn_radiation_wavelength 1.54184
_diffrn_reflns_av_R_equivalents 0.1375
_diffrn_reflns_av_unetI/netI 0.0717
_diffrn_reflns_Laue_measured_fraction_full 0.982
_diffrn_reflns_Laue_measured_fraction_max 0.959
_diffrn_reflns_limit_h_max 13
_diffrn_reflns_limit_h_min -13
_diffrn_reflns_limit_k_max 15
_diffrn_reflns_limit_k_min -15
_diffrn_reflns_limit_l_max 19
_diffrn_reflns_limit_l_min -19
_diffrn_reflns_number 45274
_diffrn_reflns_point_group_measured_fraction_full 0.982
_diffrn_reflns_point_group_measured_fraction_max 0.959
_diffrn_reflns_theta_full 67.684
_diffrn_reflns_theta_max 72.864
_diffrn_reflns_theta_min 2.820
_diffrn_source MicroMax003_Cu
_diffrn_source_current 0.6
_diffrn_source_power 0.0
_diffrn_source_voltage 50.0
_exptl_absorpt_coefficient_mu 4.982
_exptl_absorpt_correction_T_max 1.00000
_exptl_absorpt_correction_T_min 0.23093
_exptl_absorpt_correction_type multi-scan
_exptl_absorpt_process_details
;
CrysAlisPro 1.171.39.46 (Rigaku Oxford Diffraction, 2018)
Empirical absorption correction using spherical harmonics,
 implemented in SCALE3 ABSPACK scaling algorithm.
;
_exptl_crystal_colour colorless
_exptl_crystal_density_diffrn 1.452
_exptl_crystal_density_method 'not measured'
_exptl_crystal_description plate
_exptl_crystal_F_000 960
_exptl_crystal_size_max 0.380
_exptl_crystal_size_mid 0.340
_exptl_crystal_size_min 0.110
_refine_diff_density_max 0.724
_refine_diff_density_min -0.501
_refine_diff_density_rms 0.097
_refine_ls_extinction_coef 0.0065(13)
_refine_ls_extinction_expression Fc^*^=kFc[1+0.001xFc^2^\l^3^/sin(2\q)]^-1/4^
_refine_ls_extinction_method 'SHELXL-2018/3 (Sheldrick 2018)'
_refine_ls_goodness_of_fit_ref 1.187
_refine_ls_hydrogen_treatment constr
_refine_ls_matrix_type full
_refine_ls_number_parameters 543
_refine_ls_number_reflns 8208
_refine_ls_number_restraints 0
_refine_ls_restrained_S_all 1.187
_refine_ls_R_factor_all 0.1246
_refine_ls_R_factor_gt 0.0958
_refine_ls_shift/su_max 0.000
_refine_ls_shift/su_mean 0.000
_refine_ls_structure_factor_coef Fsqd
_refine_ls_weighting_details 'w=1/[\s^2^(Fo^2^)+(0.2000P)^2^] where P=(Fo^2^+2Fc^2^)/3'
_refine_ls_weighting_scheme calc
_refine_ls_wR_factor_gt 0.2802
_refine_ls_wR_factor_ref 0.3330
_reflns_Friedel_coverage 0.000
_reflns_number_gt 5232
_reflns_number_total 8208
_reflns_threshold_expression 'I > 2\s(I)'
_cod_data_source_file d3ce00948c2.cif
_cod_data_source_block TCA-TPTH1
_cod_depositor_comments 'Adding full bibliography for 7247709--7247724.cif.'
_cod_database_code 7247724
_shelx_shelxl_version_number 2018/3
_shelx_space_group_comment
;
The symmetry employed for this shelxl refinement is uniquely defined
by the following loop, which should always be used as a source of
symmetry information in preference to the above space-group names.
They are only intended as comments.
;
_shelx_estimated_absorpt_t_min 0.253
_shelx_estimated_absorpt_t_max 0.610

loop_
_space_group_symop_operation_xyz
'x, y, z'
'-x, -y, -z'

loop_
_atom_site_label
_atom_site_type_symbol
_atom_site_fract_x
_atom_site_fract_y
_atom_site_fract_z
_atom_site_U_iso_or_equiv
_atom_site_adp_type
_atom_site_occupancy
_atom_site_site_symmetry_order
_atom_site_calc_flag
_atom_site_refinement_flags_posn
_atom_site_refinement_flags_adp
_atom_site_refinement_flags_occupancy
_atom_site_disorder_assembly
_atom_site_disorder_group
C15A C -0.1401(17) 0.9229(11) 0.3667(10) 0.115(4) Uiso 0.50(2) 1 d . . P A 2
C16A C -0.0687(19) 0.9384(12) 0.4142(10) 0.134(5) Uiso 0.50(2) 1 d . . P A 2
S1A S 0.0196(13) 0.8248(16) 0.4805(8) 0.167(5) Uani 0.50(2) 1 d . . P A 2
Cl3B Cl -0.0406(14) 0.6225(5) 0.4929(6) 0.171(4) Uani 0.50(2) 1 d . . P A 2
C15B C -0.2044(16) 0.9064(10) 0.3834(8) 0.111(4) Uiso 0.50(2) 1 d . . P A 1
C16B C -0.1458(19) 0.9520(11) 0.4134(10) 0.127(5) Uiso 0.50(2) 1 d . . P A 1
S1B S -0.0142(12) 0.8641(9) 0.4753(8) 0.135(3) Uani 0.50(2) 1 d . . P A 1
Cl3A Cl 0.0030(16) 0.6382(12) 0.4820(10) 0.242(6) Uani 0.50(2) 1 d . . P A 1
C1 C -0.1051(4) 0.5655(3) 0.2541(2) 0.0738(9) Uani 1 1 d . . . . .
C2 C 0.0027(4) 0.5010(3) 0.2683(3) 0.0850(11) Uani 1 1 d . . . . .
C3 C 0.0062(6) 0.3903(4) 0.2749(3) 0.1019(14) Uani 1 1 d . . . . .
H3 H 0.081070 0.348868 0.282577 0.122 Uiso 1 1 calc R U . . .
C4 C -0.0988(7) 0.3457(4) 0.2701(3) 0.1059(15) Uani 1 1 d . . . . .
C5 C -0.2115(6) 0.4066(5) 0.2556(4) 0.1132(16) Uani 1 1 d . . . . .
H5 H -0.284164 0.374120 0.251373 0.136 Uiso 1 1 calc R U . . .
C6 C -0.2130(5) 0.5155(4) 0.2476(3) 0.1009(13) Uani 1 1 d . . . . .
H6 H -0.287474 0.556643 0.237738 0.121 Uiso 1 1 calc R U . . .
C7 C -0.1061(3) 0.6854(3) 0.2446(2) 0.0721(9) Uani 1 1 d . . . . .
H7 H -0.039848 0.703086 0.275841 0.086 Uiso 1 1 calc R U . . .
C8 C -0.0827(4) 0.7365(3) 0.1505(2) 0.0768(9) Uani 1 1 d . . . . .
H8A H -0.018045 0.693699 0.123026 0.092 Uiso 1 1 calc R U . . .
H8B H -0.159054 0.737732 0.122992 0.092 Uiso 1 1 calc R U . . .
C9 C -0.1098(4) 0.9358(3) 0.1121(3) 0.0772(10) Uani 1 1 d . . . . .
H9 H -0.190675 0.939167 0.095584 0.093 Uiso 1 1 calc R U . . .
C10 C 0.0634(4) 0.9805(4) 0.1393(3) 0.0975(13) Uani 1 1 d . . . . .
H10 H 0.127611 1.021656 0.145937 0.117 Uiso 1 1 calc R U . . .
C11 C 0.0680(4) 0.8746(4) 0.1564(4) 0.1060(16) Uani 1 1 d . . . . .
H11 H 0.135341 0.829467 0.176264 0.127 Uiso 1 1 calc R U . . .
C12 C -0.2432(4) 0.7144(4) 0.3660(3) 0.0929(12) Uani 1 1 d . . . . .
H12A H -0.225016 0.639577 0.389593 0.111 Uiso 1 1 calc R U . . .
H12B H -0.330524 0.732699 0.383228 0.111 Uiso 1 1 calc R U . . .
C13 C -0.0710(6) 0.7555(6) 0.4480(4) 0.129(2) Uani 1 1 d . . . . .
C14 C -0.1607(5) 0.7806(5) 0.4008(3) 0.1118(16) Uani 1 1 d . . . . .
C17 C 0.3987(4) 0.0707(3) 0.2638(2) 0.0759(9) Uani 1 1 d . . . . .
C18 C 0.5037(4) 0.0061(3) 0.2444(3) 0.0787(10) Uani 1 1 d . . . . .
C19 C 0.5032(5) -0.1033(3) 0.2541(3) 0.0910(12) Uani 1 1 d . . . . .
H19 H 0.575505 -0.144127 0.240165 0.109 Uiso 1 1 calc R U . . .
C20 C 0.3952(6) -0.1490(4) 0.2844(3) 0.1001(13) Uani 1 1 d . . . . .
C21 C 0.2864(6) -0.0893(5) 0.3037(3) 0.1138(17) Uani 1 1 d . . . . .
H21 H 0.212071 -0.122298 0.323670 0.137 Uiso 1 1 calc R U . . .
C22 C 0.2894(4) 0.0211(4) 0.2929(3) 0.1007(13) Uani 1 1 d . . . . .
H22 H 0.216345 0.061689 0.305669 0.121 Uiso 1 1 calc R U . . .
Cl6 Cl 0.5690(3) 0.12082(19) 0.48389(19) 0.2215(13) Uani 1 1 d . . . . .
C24 C 0.3945(4) 0.2424(3) 0.1585(2) 0.0775(9) Uani 1 1 d . . . . .
H24A H 0.442378 0.197804 0.122539 0.093 Uiso 1 1 calc R U . . .
H24B H 0.307247 0.246135 0.146935 0.093 Uiso 1 1 calc R U . . .
C27 C 0.5604(4) 0.3722(3) 0.1100(3) 0.0888(11) Uani 1 1 d . . . . .
H27 H 0.627641 0.324644 0.098731 0.107 Uiso 1 1 calc R U . . .
N4 N 0.4460(3) 0.5220(3) 0.1229(2) 0.0857(9) Uani 1 1 d . . . . .
C25 C 0.3763(4) 0.4409(3) 0.1426(3) 0.0878(11) Uani 1 1 d . . . . .
H25 H 0.290597 0.447138 0.159234 0.105 Uiso 1 1 calc R U . . .
C28 C 0.3234(6) 0.2219(5) 0.3881(3) 0.1171(17) Uani 1 1 d . . . . .
H28A H 0.344677 0.146724 0.408164 0.140 Uiso 1 1 calc R U . . .
H28B H 0.244809 0.240886 0.419166 0.140 Uiso 1 1 calc R U . . .
C29 C 0.5257(8) 0.2478(5) 0.4467(4) 0.132(2) Uani 1 1 d . . . . .
C30 C 0.4251(6) 0.2860(4) 0.4064(3) 0.1088(16) Uani 1 1 d . . . . .
C31 C 0.4230(8) 0.4043(6) 0.3839(5) 0.143(2) Uani 1 1 d . . . . .
H31 H 0.360099 0.446600 0.355456 0.172 Uiso 1 1 calc R U . . .
C32 C 0.5168(11) 0.4417(6) 0.4078(6) 0.176(3) Uani 1 1 d . . . . .
H32 H 0.529357 0.514105 0.398109 0.212 Uiso 1 1 calc R U . . .
C33 C 0.0047(3) 0.3900(3) 0.0286(2) 0.0666(8) Uani 1 1 d . . . . .
C34 C -0.1077(3) 0.4464(3) 0.0114(3) 0.0838(11) Uani 1 1 d . . . . .
H34 H -0.181247 0.410785 0.018888 0.101 Uiso 1 1 calc R U . . .
C35 C 0.1119(4) 0.4456(3) 0.0165(3) 0.0866(11) Uani 1 1 d . . . . .
H35 H 0.188687 0.408841 0.027501 0.104 Uiso 1 1 calc R U . . .
C36 C 0.0155(3) 0.2727(3) 0.0600(2) 0.0753(9) Uani 1 1 d . . . . .
C37 C 0.5070(3) 0.8906(3) 0.0309(2) 0.0715(9) Uani 1 1 d . . . . .
C38 C 0.3928(4) 0.9506(3) 0.0388(3) 0.0784(10) Uani 1 1 d . . . . .
H38 H 0.320964 0.917279 0.064790 0.094 Uiso 1 1 calc R U . . .
C39 C 0.6136(4) 0.9413(3) -0.0082(3) 0.0770(9) Uani 1 1 d . . . . .
H39 H 0.689845 0.901737 -0.013724 0.092 Uiso 1 1 calc R U . . .
C40 C 0.5183(4) 0.7734(3) 0.0643(3) 0.0819(10) Uani 1 1 d . . . . .
N1 N -0.0438(3) 0.8442(2) 0.1395(2) 0.0728(8) Uani 1 1 d . . . . .
N2 N -0.0489(3) 1.0196(3) 0.1109(2) 0.0786(8) Uani 1 1 d . . . . .
N3 N 0.4394(3) 0.3476(2) 0.13692(19) 0.0734(8) Uani 1 1 d . . . . .
C26 C 0.5640(4) 0.4786(3) 0.1028(3) 0.0910(12) Uani 1 1 d . . . . .
H26 H 0.635569 0.516631 0.086723 0.109 Uiso 1 1 calc R U . . .
O1 O -0.2237(2) 0.7313(2) 0.27468(16) 0.0833(7) Uani 1 1 d . . . . .
O2 O 0.3074(3) 0.2397(2) 0.29931(19) 0.0963(9) Uani 1 1 d . . . . .
O3 O -0.0876(2) 0.2257(2) 0.0588(2) 0.0866(8) Uani 1 1 d . . . . .
H3A H -0.072287 0.160954 0.066950 0.130 Uiso 1 1 calc R U . . .
O4 O 0.1119(3) 0.2258(2) 0.0828(3) 0.1035(10) Uani 1 1 d . . . . .
O5 O 0.4101(3) 0.7298(2) 0.0830(2) 0.0958(9) Uani 1 1 d . . . . .
H5A H 0.422313 0.665245 0.099121 0.144 Uiso 1 1 calc R U . . .
O6 O 0.6194(3) 0.7248(2) 0.0714(2) 0.1060(10) Uani 1 1 d . . . . .
S2 S 0.6188(2) 0.3440(2) 0.46005(12) 0.1634(8) Uani 1 1 d . . . . .
Cl1 Cl 0.14102(11) 0.55775(11) 0.27326(13) 0.1327(7) Uani 1 1 d . . . . .
Cl2 Cl -0.0978(2) 0.20729(10) 0.28263(10) 0.1502(8) Uani 1 1 d . . . . .
Cl4 Cl 0.64462(10) 0.06357(9) 0.20600(9) 0.1053(5) Uani 1 1 d . . . . .
Cl5 Cl 0.3912(2) -0.28698(11) 0.29838(11) 0.1476(7) Uani 1 1 d . . . . .
C23 C 0.4050(3) 0.1916(3) 0.2508(2) 0.0738(9) Uani 1 1 d . . . . .
H23 H 0.485891 0.207115 0.267089 0.089 Uiso 1 1 calc R U . . .

loop_
_atom_site_aniso_label
_atom_site_aniso_U_11
_atom_site_aniso_U_22
_atom_site_aniso_U_33
_atom_site_aniso_U_23
_atom_site_aniso_U_13
_atom_site_aniso_U_12
S1A 0.150(6) 0.268(13) 0.102(3) -0.070(6) -0.009(3) -0.040(7)
Cl3B 0.255(10) 0.110(4) 0.138(4) -0.027(2) -0.041(4) 0.070(3)
S1B 0.140(6) 0.165(5) 0.120(3) -0.056(3) -0.012(4) -0.044(4)
Cl3A 0.205(8) 0.307(13) 0.224(10) -0.095(8) -0.087(7) 0.126(7)
C1 0.080(2) 0.072(2) 0.0715(19) -0.0227(16) 0.0022(16) -0.0082(18)
C2 0.093(3) 0.071(2) 0.091(2) -0.0242(18) 0.006(2) -0.003(2)
C3 0.124(4) 0.081(3) 0.099(3) -0.024(2) 0.004(3) 0.003(3)
C4 0.158(5) 0.083(3) 0.078(3) -0.017(2) -0.002(3) -0.022(3)
C5 0.135(4) 0.106(4) 0.108(3) -0.025(3) -0.018(3) -0.043(3)
C6 0.107(3) 0.098(3) 0.105(3) -0.018(2) -0.028(3) -0.022(3)
C7 0.0683(19) 0.079(2) 0.0696(19) -0.0232(16) 0.0014(15) -0.0008(16)
C8 0.085(2) 0.077(2) 0.071(2) -0.0241(16) 0.0026(17) -0.0032(18)
C9 0.0698(19) 0.077(2) 0.086(2) -0.0213(18) -0.0099(17) 0.0080(19)
C10 0.073(2) 0.082(3) 0.134(4) -0.008(2) -0.017(2) -0.006(2)
C11 0.069(2) 0.081(3) 0.161(5) -0.002(3) -0.026(3) -0.001(2)
C12 0.094(3) 0.108(3) 0.080(2) -0.034(2) 0.012(2) -0.009(2)
C13 0.117(4) 0.175(6) 0.096(3) -0.051(4) 0.006(3) 0.014(4)
C14 0.114(4) 0.149(5) 0.072(2) -0.035(3) 0.010(3) 0.000(3)
C17 0.073(2) 0.082(2) 0.074(2) -0.0168(17) -0.0039(16) -0.0099(18)
C18 0.075(2) 0.081(2) 0.080(2) -0.0141(18) -0.0094(17) -0.0024(18)
C19 0.105(3) 0.077(3) 0.090(3) -0.013(2) -0.017(2) 0.001(2)
C20 0.130(4) 0.090(3) 0.082(3) -0.011(2) -0.021(3) -0.020(3)
C21 0.117(4) 0.123(4) 0.105(3) -0.011(3) -0.008(3) -0.056(4)
C22 0.071(2) 0.119(4) 0.113(3) -0.025(3) 0.007(2) -0.021(2)
Cl6 0.289(3) 0.1438(16) 0.212(3) 0.0199(16) -0.070(2) 0.0345(19)
C24 0.078(2) 0.077(2) 0.080(2) -0.0200(17) -0.0087(17) -0.0071(18)
C27 0.084(2) 0.073(2) 0.105(3) -0.016(2) -0.001(2) 0.0027(19)
N4 0.093(2) 0.073(2) 0.091(2) -0.0202(16) -0.0039(17) 0.0025(18)
C25 0.081(2) 0.083(3) 0.098(3) -0.025(2) -0.001(2) 0.008(2)
C28 0.125(4) 0.143(5) 0.083(3) -0.039(3) 0.026(3) -0.017(4)
C29 0.186(6) 0.119(4) 0.086(3) -0.018(3) -0.006(4) 0.006(4)
C30 0.140(4) 0.114(4) 0.070(2) -0.034(2) 0.009(3) 0.019(3)
C31 0.164(6) 0.124(5) 0.147(6) -0.041(4) -0.038(5) 0.022(5)
C32 0.237(10) 0.131(6) 0.178(8) -0.061(5) -0.039(7) -0.009(6)
C33 0.0608(17) 0.072(2) 0.0661(17) -0.0166(15) -0.0005(14) 0.0022(15)
C34 0.0604(18) 0.075(2) 0.112(3) -0.013(2) -0.0021(19) -0.0003(17)
C35 0.063(2) 0.075(2) 0.117(3) -0.012(2) -0.0065(19) 0.0063(18)
C36 0.066(2) 0.080(2) 0.078(2) -0.0166(17) -0.0011(16) 0.0050(18)
C37 0.076(2) 0.072(2) 0.0689(18) -0.0226(15) -0.0125(16) 0.0073(17)
C38 0.073(2) 0.079(2) 0.086(2) -0.0252(18) -0.0050(17) 0.0033(18)
C39 0.071(2) 0.076(2) 0.089(2) -0.0272(18) -0.0099(17) 0.0049(18)
C40 0.085(3) 0.082(2) 0.078(2) -0.0209(18) -0.0091(19) 0.009(2)
N1 0.0705(17) 0.0679(17) 0.0794(17) -0.0168(13) -0.0008(13) -0.0019(14)
N2 0.0732(17) 0.0700(18) 0.092(2) -0.0178(15) -0.0055(15) 0.0021(15)
N3 0.0751(17) 0.0736(19) 0.0732(17) -0.0209(13) -0.0064(13) 0.0006(15)
C26 0.083(2) 0.082(3) 0.103(3) -0.012(2) -0.003(2) -0.002(2)
O1 0.0753(14) 0.0984(18) 0.0770(15) -0.0305(13) 0.0035(12) 0.0089(13)
O2 0.0815(16) 0.111(2) 0.0954(19) -0.0366(16) 0.0099(14) 0.0136(15)
O3 0.0758(16) 0.0690(15) 0.114(2) -0.0129(15) -0.0166(14) -0.0010(13)
O4 0.0741(16) 0.0779(17) 0.151(3) -0.0010(17) -0.0222(17) 0.0016(14)
O5 0.0873(19) 0.0738(16) 0.124(2) -0.0169(16) -0.0085(16) 0.0000(14)
O6 0.0869(19) 0.0799(18) 0.143(3) -0.0084(17) -0.0142(18) 0.0144(15)
S2 0.1864(19) 0.195(2) 0.1197(12) -0.0374(12) -0.0387(12) -0.0272(16)
Cl1 0.0752(7) 0.1022(9) 0.2242(18) -0.0522(10) -0.0061(8) 0.0123(6)
Cl2 0.261(2) 0.0758(8) 0.1174(10) -0.0186(7) -0.0100(12) -0.0401(10)
Cl4 0.0712(6) 0.0992(8) 0.1399(10) -0.0242(7) 0.0085(6) 0.0051(5)
Cl5 0.231(2) 0.0885(9) 0.1298(11) -0.0058(7) -0.0429(12) -0.0499(11)
C23 0.0645(18) 0.086(2) 0.0721(19) -0.0280(17) 0.0043(15) 0.0032(16)

loop_
_atom_type_symbol
_atom_type_description
_atom_type_scat_dispersion_real
_atom_type_scat_dispersion_imag
_atom_type_scat_source
C C 0.0181 0.0091 'International Tables Vol C Tables 4.2.6.8 and 6.1.1.4'
H H 0.0000 0.0000 'International Tables Vol C Tables 4.2.6.8 and 6.1.1.4'
N N 0.0311 0.0180 'International Tables Vol C Tables 4.2.6.8 and 6.1.1.4'
O O 0.0492 0.0322 'International Tables Vol C Tables 4.2.6.8 and 6.1.1.4'
S S 0.3331 0.5567 'International Tables Vol C Tables 4.2.6.8 and 6.1.1.4'
Cl Cl 0.3639 0.7018 'International Tables Vol C Tables 4.2.6.8 and 6.1.1.4'

loop_
_geom_angle_atom_site_label_1
_geom_angle_atom_site_label_2
_geom_angle_atom_site_label_3
_geom_angle
_geom_angle_site_symmetry_1
_geom_angle_site_symmetry_3
_geom_angle_publ_flag
C16A C15A C14 102.4(11) . . ?
C15A C16A S1A 121.2(13) . . ?
C13 S1A C16A 83.4(8) . . ?
C16B C15B C14 111.5(12) . . ?
C15B C16B S1B 113.8(12) . . ?
C13 S1B C16B 87.5(7) . . ?
C2 C1 C6 116.9(4) . . ?
C2 C1 C7 121.6(4) . . ?
C6 C1 C7 121.5(4) . . ?
C1 C2 C3 122.4(4) . . ?
C1 C2 Cl1 119.5(3) . . ?
C3 C2 Cl1 118.1(4) . . ?
C4 C3 C2 118.8(5) . . ?
C4 C3 H3 120.6 . . ?
C2 C3 H3 120.6 . . ?
C3 C4 C5 121.6(5) . . ?
C3 C4 Cl2 119.5(5) . . ?
C5 C4 Cl2 118.8(5) . . ?
C6 C5 C4 118.8(5) . . ?
C6 C5 H5 120.6 . . ?
C4 C5 H5 120.6 . . ?
C5 C6 C1 121.3(5) . . ?
C5 C6 H6 119.3 . . ?
C1 C6 H6 119.3 . . ?
O1 C7 C1 112.6(3) . . ?
O1 C7 C8 106.4(3) . . ?
C1 C7 C8 109.8(3) . . ?
O1 C7 H7 109.3 . . ?
C1 C7 H7 109.3 . . ?
C8 C7 H7 109.3 . . ?
N1 C8 C7 111.7(3) . . ?
N1 C8 H8A 109.3 . . ?
C7 C8 H8A 109.3 . . ?
N1 C8 H8B 109.3 . . ?
C7 C8 H8B 109.3 . . ?
H8A C8 H8B 107.9 . . ?
N2 C9 N1 113.0(4) . . ?
N2 C9 H9 123.5 . . ?
N1 C9 H9 123.5 . . ?
C11 C10 N2 109.8(4) . . ?
C11 C10 H10 125.1 . . ?
N2 C10 H10 125.1 . . ?
C10 C11 N1 107.6(4) . . ?
C10 C11 H11 126.2 . . ?
N1 C11 H11 126.2 . . ?
O1 C12 C14 111.1(4) . . ?
O1 C12 H12A 109.4 . . ?
C14 C12 H12A 109.4 . . ?
O1 C12 H12B 109.4 . . ?
C14 C12 H12B 109.4 . . ?
H12A C12 H12B 108.0 . . ?
C14 C13 S1A 132.0(9) . . ?
C14 C13 Cl3A 130.7(8) . . ?
C14 C13 S1B 112.9(7) . . ?
Cl3A C13 S1B 116.3(7) . . ?
C14 C13 Cl3B 118.7(7) . . ?
S1A C13 Cl3B 109.2(7) . . ?
C13 C14 C12 132.0(6) . . ?
C13 C14 C15B 114.2(7) . . ?
C12 C14 C15B 113.4(7) . . ?
C13 C14 C15A 99.2(7) . . ?
C12 C14 C15A 127.6(6) . . ?
C22 C17 C18 116.8(4) . . ?
C22 C17 C23 122.3(4) . . ?
C18 C17 C23 120.9(3) . . ?
C19 C18 C17 123.4(4) . . ?
C19 C18 Cl4 117.3(3) . . ?
C17 C18 Cl4 119.3(3) . . ?
C20 C19 C18 118.0(4) . . ?
C20 C19 H19 121.0 . . ?
C18 C19 H19 121.0 . . ?
C19 C20 C21 121.7(5) . . ?
C19 C20 Cl5 119.3(5) . . ?
C21 C20 Cl5 119.0(4) . . ?
C20 C21 C22 119.2(4) . . ?
C20 C21 H21 120.4 . . ?
C22 C21 H21 120.4 . . ?
C17 C22 C21 121.0(5) . . ?
C17 C22 H22 119.5 . . ?
C21 C22 H22 119.5 . . ?
N3 C24 C23 112.7(3) . . ?
N3 C24 H24A 109.1 . . ?
C23 C24 H24A 109.1 . . ?
N3 C24 H24B 109.1 . . ?
C23 C24 H24B 109.1 . . ?
H24A C24 H24B 107.8 . . ?
C26 C27 N3 107.0(4) . . ?
C26 C27 H27 126.5 . . ?
N3 C27 H27 126.5 . . ?
C25 N4 C26 104.5(3) . . ?
N4 C25 N3 113.7(4) . . ?
N4 C25 H25 123.1 . . ?
N3 C25 H25 123.1 . . ?
O2 C28 C30 112.1(4) . . ?
O2 C28 H28A 109.2 . . ?
C30 C28 H28A 109.2 . . ?
O2 C28 H28B 109.2 . . ?
C30 C28 H28B 109.2 . . ?
H28A C28 H28B 107.9 . . ?
C30 C29 Cl6 127.7(6) . . ?
C30 C29 S2 113.9(5) . . ?
Cl6 C29 S2 118.3(5) . . ?
C29 C30 C31 109.9(6) . . ?
C29 C30 C28 126.4(6) . . ?
C31 C30 C28 123.7(6) . . ?
C32 C31 C30 112.8(7) . . ?
C32 C31 H31 123.6 . . ?
C30 C31 H31 123.6 . . ?
C31 C32 S2 113.5(7) . . ?
C31 C32 H32 123.3 . . ?
S2 C32 H32 123.3 . . ?
C34 C33 C35 118.1(3) . . ?
C34 C33 C36 123.1(3) . . ?
C35 C33 C36 118.8(3) . . ?
C35 C34 C33 120.5(4) 2_565 . ?
C35 C34 H34 119.8 2_565 . ?
C33 C34 H34 119.8 . . ?
C34 C35 C33 121.4(4) 2_565 . ?
C34 C35 H35 119.3 2_565 . ?
C33 C35 H35 119.3 . . ?
O4 C36 O3 123.6(4) . . ?
O4 C36 C33 122.5(4) . . ?
O3 C36 C33 113.9(3) . . ?
C39 C37 C38 119.4(3) . . ?
C39 C37 C40 118.8(3) . . ?
C38 C37 C40 121.8(4) . . ?
C39 C38 C37 120.1(4) 2_675 . ?
C39 C38 H38 119.9 2_675 . ?
C37 C38 H38 119.9 . . ?
C38 C39 C37 120.5(3) 2_675 . ?
C38 C39 H39 119.8 2_675 . ?
C37 C39 H39 119.8 . . ?
O6 C40 O5 124.4(4) . . ?
O6 C40 C37 121.8(4) . . ?
O5 C40 C37 113.9(3) . . ?
C9 N1 C11 104.6(3) . . ?
C9 N1 C8 128.0(3) . . ?
C11 N1 C8 127.3(3) . . ?
C9 N2 C10 104.9(3) . . ?
C25 N3 C27 105.2(4) . . ?
C25 N3 C24 128.7(4) . . ?
C27 N3 C24 126.0(3) . . ?
C27 C26 N4 109.6(4) . . ?
C27 C26 H26 125.2 . . ?
N4 C26 H26 125.2 . . ?
C7 O1 C12 112.9(3) . . ?
C23 O2 C28 113.7(4) . . ?
C36 O3 H3A 109.5 . . ?
C40 O5 H5A 109.5 . . ?
C29 S2 C32 89.8(4) . . ?
O2 C23 C24 106.9(3) . . ?
O2 C23 C17 112.8(3) . . ?
C24 C23 C17 110.5(3) . . ?
O2 C23 H23 108.9 . . ?
C24 C23 H23 108.9 . . ?
C17 C23 H23 108.9 . . ?

loop_
_geom_bond_atom_site_label_1
_geom_bond_atom_site_label_2
_geom_bond_distance
_geom_bond_site_symmetry_2
_geom_bond_publ_flag
C15A C16A 1.19(2) . ?
C15A C14 1.824(15) . ?
C16A S1A 1.88(2) . ?
S1A C13 1.566(15) . ?
Cl3B C13 1.734(9) . ?
C15B C16B 1.101(18) . ?
C15B C14 1.620(13) . ?
C16B S1B 1.960(19) . ?
S1B C13 1.717(13) . ?
Cl3A C13 1.661(13) . ?
C1 C2 1.375(6) . ?
C1 C6 1.393(6) . ?
C1 C7 1.515(5) . ?
C2 C3 1.401(6) . ?
C2 Cl1 1.724(5) . ?
C3 C4 1.323(8) . ?
C3 H3 0.9300 . ?
C4 C5 1.398(8) . ?
C4 Cl2 1.745(5) . ?
C5 C6 1.376(7) . ?
C5 H5 0.9300 . ?
C6 H6 0.9300 . ?
C7 O1 1.422(4) . ?
C7 C8 1.525(5) . ?
C7 H7 0.9800 . ?
C8 N1 1.449(5) . ?
C8 H8A 0.9700 . ?
C8 H8B 0.9700 . ?
C9 N2 1.300(5) . ?
C9 N1 1.340(5) . ?
C9 H9 0.9300 . ?
C10 C11 1.328(6) . ?
C10 N2 1.356(5) . ?
C10 H10 0.9300 . ?
C11 N1 1.364(5) . ?
C11 H11 0.9300 . ?
C12 O1 1.434(5) . ?
C12 C14 1.497(8) . ?
C12 H12A 0.9700 . ?
C12 H12B 0.9700 . ?
C13 C14 1.271(8) . ?
C17 C22 1.373(6) . ?
C17 C18 1.385(5) . ?
C17 C23 1.529(6) . ?
C18 C19 1.382(6) . ?
C18 Cl4 1.736(4) . ?
C19 C20 1.342(7) . ?
C19 H19 0.9300 . ?
C20 C21 1.381(8) . ?
C20 Cl5 1.743(5) . ?
C21 C22 1.395(7) . ?
C21 H21 0.9300 . ?
C22 H22 0.9300 . ?
Cl6 C29 1.665(7) . ?
C24 N3 1.435(5) . ?
C24 C23 1.508(5) . ?
C24 H24A 0.9700 . ?
C24 H24B 0.9700 . ?
C27 C26 1.350(6) . ?
C27 N3 1.366(5) . ?
C27 H27 0.9300 . ?
N4 C25 1.301(6) . ?
N4 C26 1.370(5) . ?
C25 N3 1.338(5) . ?
C25 H25 0.9300 . ?
C28 O2 1.425(6) . ?
C28 C30 1.507(9) . ?
C28 H28A 0.9700 . ?
C28 H28B 0.9700 . ?
C29 C30 1.327(9) . ?
C29 S2 1.711(8) . ?
C30 C31 1.488(9) . ?
C31 C32 1.277(11) . ?
C31 H31 0.9300 . ?
C32 S2 1.739(10) . ?
C32 H32 0.9300 . ?
C33 C34 1.378(5) . ?
C33 C35 1.381(6) . ?
C33 C36 1.487(5) . ?
C34 C35 1.366(5) 2_565 ?
C34 H34 0.9300 . ?
C35 H35 0.9300 . ?
C36 O4 1.207(4) . ?
C36 O3 1.308(5) . ?
C37 C39 1.390(6) . ?
C37 C38 1.398(5) . ?
C37 C40 1.491(5) . ?
C38 C39 1.375(5) 2_675 ?
C38 H38 0.9300 . ?
C39 H39 0.9300 . ?
C40 O6 1.209(5) . ?
C40 O5 1.311(5) . ?
C26 H26 0.9300 . ?
O2 C23 1.409(4) . ?
O3 H3A 0.8200 . ?
O5 H5A 0.8200 . ?
C23 H23 0.9800 . ?

loop_
_geom_torsion_atom_site_label_1
_geom_torsion_atom_site_label_2
_geom_torsion_atom_site_label_3
_geom_torsion_atom_site_label_4
_geom_torsion
_geom_torsion_site_symmetry_1
_geom_torsion_site_symmetry_2
_geom_torsion_site_symmetry_3
_geom_torsion_site_symmetry_4
_geom_torsion_publ_flag
C14 C15A C16A S1A 13.7(18) . . . . ?
C15A C16A S1A C13 -9.8(17) . . . . ?
C14 C15B C16B S1B -0.2(17) . . . . ?
C6 C1 C2 C3 0.9(6) . . . . ?
C7 C1 C2 C3 -178.2(4) . . . . ?
C6 C1 C2 Cl1 177.7(3) . . . . ?
C7 C1 C2 Cl1 -1.4(5) . . . . ?
C1 C2 C3 C4 -2.2(7) . . . . ?
Cl1 C2 C3 C4 -179.1(4) . . . . ?
C2 C3 C4 C5 2.3(7) . . . . ?
C2 C3 C4 Cl2 -177.3(3) . . . . ?
C3 C4 C5 C6 -1.1(8) . . . . ?
Cl2 C4 C5 C6 178.5(4) . . . . ?
C4 C5 C6 C1 -0.3(8) . . . . ?
C2 C1 C6 C5 0.3(7) . . . . ?
C7 C1 C6 C5 179.4(4) . . . . ?
C2 C1 C7 O1 -148.8(4) . . . . ?
C6 C1 C7 O1 32.1(5) . . . . ?
C2 C1 C7 C8 92.9(4) . . . . ?
C6 C1 C7 C8 -86.2(4) . . . . ?
O1 C7 C8 N1 76.0(4) . . . . ?
C1 C7 C8 N1 -161.9(3) . . . . ?
N2 C10 C11 N1 -0.6(6) . . . . ?
C16A S1A C13 C14 -2.1(10) . . . . ?
C16A S1A C13 Cl3B -178.3(7) . . . . ?
C16B S1B C13 C14 2.9(8) . . . . ?
C16B S1B C13 Cl3A 179.8(9) . . . . ?
S1A C13 C14 C12 176.4(7) . . . . ?
Cl3A C13 C14 C12 7.9(13) . . . . ?
S1B C13 C14 C12 -175.8(6) . . . . ?
Cl3B C13 C14 C12 -7.7(9) . . . . ?
Cl3A C13 C14 C15B -180.0(10) . . . . ?
S1B C13 C14 C15B -3.7(9) . . . . ?
S1A C13 C14 C15A 8.3(10) . . . . ?
Cl3B C13 C14 C15A -175.8(7) . . . . ?
O1 C12 C14 C13 -115.4(6) . . . . ?
O1 C12 C14 C15B 72.4(7) . . . . ?
O1 C12 C14 C15A 49.7(9) . . . . ?
C16B C15B C14 C13 2.5(16) . . . . ?
C16B C15B C14 C12 176.2(12) . . . . ?
C16A C15A C14 C13 -12.7(13) . . . . ?
C16A C15A C14 C12 178.4(10) . . . . ?
C22 C17 C18 C19 -1.0(6) . . . . ?
C23 C17 C18 C19 -179.5(4) . . . . ?
C22 C17 C18 Cl4 179.2(3) . . . . ?
C23 C17 C18 Cl4 0.7(5) . . . . ?
C17 C18 C19 C20 -0.3(6) . . . . ?
Cl4 C18 C19 C20 179.5(3) . . . . ?
C18 C19 C20 C21 1.4(7) . . . . ?
C18 C19 C20 Cl5 -179.5(3) . . . . ?
C19 C20 C21 C22 -1.1(7) . . . . ?
Cl5 C20 C21 C22 179.7(4) . . . . ?
C18 C17 C22 C21 1.2(7) . . . . ?
C23 C17 C22 C21 179.7(4) . . . . ?
C20 C21 C22 C17 -0.2(8) . . . . ?
C26 N4 C25 N3 -0.2(5) . . . . ?
Cl6 C29 C30 C31 -179.7(5) . . . . ?
S2 C29 C30 C31 0.2(6) . . . . ?
Cl6 C29 C30 C28 2.5(8) . . . . ?
S2 C29 C30 C28 -177.6(4) . . . . ?
O2 C28 C30 C29 -123.7(6) . . . . ?
O2 C28 C30 C31 58.7(6) . . . . ?
C29 C30 C31 C32 0.1(9) . . . . ?
C28 C30 C31 C32 178.0(7) . . . . ?
C30 C31 C32 S2 -0.4(10) . . . . ?
C35 C33 C34 C35 -0.3(7) . . . 2_565 ?
C36 C33 C34 C35 179.4(4) . . . 2_565 ?
C34 C33 C35 C34 0.3(7) . . . 2_565 ?
C36 C33 C35 C34 -179.4(4) . . . 2_565 ?
C34 C33 C36 O4 -172.5(4) . . . . ?
C35 C33 C36 O4 7.1(6) . . . . ?
C34 C33 C36 O3 8.8(5) . . . . ?
C35 C33 C36 O3 -171.6(4) . . . . ?
C39 C37 C38 C39 -0.1(6) . . . 2_675 ?
C40 C37 C38 C39 179.1(4) . . . 2_675 ?
C38 C37 C39 C38 0.1(6) . . . 2_675 ?
C40 C37 C39 C38 -179.1(4) . . . 2_675 ?
C39 C37 C40 O6 12.6(6) . . . . ?
C38 C37 C40 O6 -166.6(4) . . . . ?
C39 C37 C40 O5 -166.1(4) . . . . ?
C38 C37 C40 O5 14.7(5) . . . . ?
N2 C9 N1 C11 -0.2(5) . . . . ?
N2 C9 N1 C8 178.7(3) . . . . ?
C10 C11 N1 C9 0.5(5) . . . . ?
C10 C11 N1 C8 -178.5(4) . . . . ?
C7 C8 N1 C9 -108.4(4) . . . . ?
C7 C8 N1 C11 70.3(5) . . . . ?
N1 C9 N2 C10 -0.1(5) . . . . ?
C11 C10 N2 C9 0.4(6) . . . . ?
N4 C25 N3 C27 -0.7(5) . . . . ?
N4 C25 N3 C24 176.0(3) . . . . ?
C26 C27 N3 C25 1.3(5) . . . . ?
C26 C27 N3 C24 -175.5(4) . . . . ?
C23 C24 N3 C25 -88.1(5) . . . . ?
C23 C24 N3 C27 88.0(4) . . . . ?
N3 C27 C26 N4 -1.5(5) . . . . ?
C25 N4 C26 C27 1.0(5) . . . . ?
C1 C7 O1 C12 75.9(4) . . . . ?
C8 C7 O1 C12 -163.8(3) . . . . ?
C14 C12 O1 C7 71.7(5) . . . . ?
C30 C28 O2 C23 73.3(6) . . . . ?
C30 C29 S2 C32 -0.3(5) . . . . ?
Cl6 C29 S2 C32 179.6(5) . . . . ?
C31 C32 S2 C29 0.4(8) . . . . ?
C28 O2 C23 C24 -164.2(4) . . . . ?
C28 O2 C23 C17 74.2(5) . . . . ?
N3 C24 C23 O2 75.8(4) . . . . ?
N3 C24 C23 C17 -161.2(3) . . . . ?
C22 C17 C23 O2 22.0(5) . . . . ?
C18 C17 C23 O2 -159.6(4) . . . . ?
C22 C17 C23 C24 -97.5(4) . . . . ?
C18 C17 C23 C24 80.9(4) . . . . ?
